data_1548844
loop_
_publ_author_name
'Dhara, Koushik'
'Lohar, Somenath'
'Patra, Ayan'
'Roy, Priya'
'Saha, Swadhin Kumar'
'Sadhukhan, Gobinda Chandra'
'Chattopadhyay, Pabitra'

_publ_section_title
;
 A New Lysosome Targetable Turn-On Fluorogenic Probe for Carbon Monoxide
 Imaging in Living Cells.
;
_journal_name_full 'Analytical chemistry'
_journal_paper_doi 10.1021/acs.analchem.7b05331
_journal_year 2018
_chemical_formula_sum 'C18 H17 N3 O5'
_chemical_formula_weight 355.34
_space_group_crystal_system monoclinic
_space_group_IT_number 14
_space_group_name_Hall '-P 2ybc'
_space_group_name_H-M_alt 'P 1 21/c 1'
_symmetry_space_group_name_Hall '-P 2ybc'
_symmetry_space_group_name_H-M 'P 1 21/c 1'
_atom_sites_solution_hydrogens geom
_audit_creation_method SHELXL-2014/7
_cell_angle_alpha 90
_cell_angle_beta 91.552(5)
_cell_angle_gamma 90
_cell_formula_units_Z 4
_cell_length_a 6.7656(5)
_cell_length_b 10.4687(9)
_cell_length_c 23.6305(17)
_cell_measurement_reflns_used 4166
_cell_measurement_temperature 296(2)
_cell_measurement_theta_max 28.382
_cell_measurement_theta_min 1.724
_cell_volume 1673.1(2)
_computing_structure_refinement 'SHELXL-2014/7 (Sheldrick, 2014)'
_diffrn_ambient_temperature 296(2)
_diffrn_measured_fraction_theta_full 1.000
_diffrn_measured_fraction_theta_max 0.995
_diffrn_measurement_device_type 'Bruker APEX-II CCD'
_diffrn_measurement_method 'phi and omega scan'
_diffrn_radiation_type MoK\a
_diffrn_radiation_wavelength 0.71073
_diffrn_reflns_av_R_equivalents 0.1544
_diffrn_reflns_av_unetI/netI 0.1305
_diffrn_reflns_Laue_measured_fraction_full 1.000
_diffrn_reflns_Laue_measured_fraction_max 0.995
_diffrn_reflns_limit_h_max 9
_diffrn_reflns_limit_h_min -9
_diffrn_reflns_limit_k_max 13
_diffrn_reflns_limit_k_min -13
_diffrn_reflns_limit_l_max 31
_diffrn_reflns_limit_l_min -31
_diffrn_reflns_number 30264
_diffrn_reflns_point_group_measured_fraction_full 1.000
_diffrn_reflns_point_group_measured_fraction_max 0.995
_diffrn_reflns_theta_full 25.242
_diffrn_reflns_theta_max 28.382
_diffrn_reflns_theta_min 1.724
_diffrn_source 'fine-focus sealed tube'
_exptl_absorpt_coefficient_mu 0.105
_exptl_crystal_colour yellow
_exptl_crystal_density_diffrn 1.411
_exptl_crystal_description diamond
_exptl_crystal_F_000 744
_refine_diff_density_max 0.245
_refine_diff_density_min -0.293
_refine_diff_density_rms 0.089
_refine_ls_extinction_method none
_refine_ls_goodness_of_fit_ref 0.814
_refine_ls_hydrogen_treatment constr
_refine_ls_matrix_type full
_refine_ls_number_parameters 235
_refine_ls_number_reflns 4166
_refine_ls_number_restraints 0
_refine_ls_restrained_S_all 0.814
_refine_ls_R_factor_all 0.2019
_refine_ls_R_factor_gt 0.0485
_refine_ls_shift/su_max 0.206
_refine_ls_shift/su_mean 0.039
_refine_ls_structure_factor_coef Fsqd
_refine_ls_weighting_details 'w=1/[\s^2^(Fo^2^)+(0.1000P)^2^+0.1495P] where P=(Fo^2^+2Fc^2^)/3'
_refine_ls_weighting_scheme calc
_refine_ls_wR_factor_gt 0.1245
_refine_ls_wR_factor_ref 0.2074
_reflns_Friedel_coverage 0.000
_reflns_number_gt 1277
_reflns_number_total 4166
_reflns_threshold_expression 'I > 2\s(I)'
_cod_data_source_file ac7b05331_si_002.cif
_cod_data_source_block PB91
_cod_database_code 1548844
_shelx_shelxl_version_number 2014/7
_shelx_space_group_comment
;
The symmetry employed for this shelxl refinement is uniquely defined
by the following loop, which should always be used as a source of
symmetry information in preference to the above space-group names.
They are only intended as comments.
;

loop_
_space_group_symop_operation_xyz
'x, y, z'
'-x, y+1/2, -z+1/2'
'-x, -y, -z'
'x, -y-1/2, z-1/2'

loop_
_atom_site_label
_atom_site_type_symbol
_atom_site_fract_x
_atom_site_fract_y
_atom_site_fract_z
_atom_site_U_iso_or_equiv
_atom_site_adp_type
_atom_site_occupancy
_atom_site_site_symmetry_order
_atom_site_calc_flag
_atom_site_refinement_flags_posn
_atom_site_refinement_flags_adp
O1 O 1.1037(6) 0.9658(4) 0.42912(15) 0.1356(14) Uani 1 1 d . .
O5 O 0.3087(5) 0.5542(3) 0.15284(11) 0.1030(10) Uani 1 1 d . .
O4 O 0.1495(4) 0.4369(2) 0.43611(10) 0.0777(8) Uani 1 1 d . .
O2 O 1.1661(5) 0.8124(4) 0.36976(16) 0.1206(13) Uani 1 1 d . .
O3 O 0.7047(4) 0.4638(3) 0.33451(11) 0.0835(8) Uani 1 1 d . .
N1 N 1.0650(6) 0.8641(5) 0.40564(18) 0.0993(13) Uani 1 1 d . .
N2 N 0.4228(4) 0.4524(2) 0.38400(10) 0.0536(7) Uani 1 1 d . .
N3 N 0.2708(4) 0.4625(2) 0.26514(11) 0.0529(7) Uani 1 1 d . .
C1 C 0.8819(6) 0.7958(4) 0.42102(18) 0.0723(11) Uani 1 1 d . .
C2 C 0.8316(5) 0.6862(4) 0.39020(14) 0.0664(10) Uani 1 1 d . .
H17 H 0.9121 0.6560 0.3619 0.080 Uiso 1 1 calc R U
C3 C 0.6589(5) 0.6242(3) 0.40309(13) 0.0531(8) Uani 1 1 d . .
C4 C 0.6024(5) 0.5095(3) 0.37053(14) 0.0577(9) Uani 1 1 d . .
C5 C 0.3579(5) 0.3395(3) 0.35169(14) 0.0657(10) Uani 1 1 d . .
H5 H 0.3044 0.2771 0.3774 0.079 Uiso 1 1 calc R U
H6 H 0.4712 0.3014 0.3339 0.079 Uiso 1 1 calc R U
C6 C 0.2036(5) 0.3713(3) 0.30679(14) 0.0636(9) Uani 1 1 d . .
H8 H 0.1637 0.2933 0.2875 0.076 Uiso 1 1 calc R U
H7 H 0.0882 0.4059 0.3249 0.076 Uiso 1 1 calc R U
C7 C 0.4079(5) 0.4058(3) 0.22604(13) 0.0670(10) Uani 1 1 d . .
H16 H 0.3448 0.3346 0.2065 0.080 Uiso 1 1 calc R U
H15 H 0.5230 0.3737 0.2469 0.080 Uiso 1 1 calc R U
C8 C 0.4703(6) 0.5034(4) 0.18395(18) 0.0919(13) Uani 1 1 d . .
H14 H 0.5395 0.5721 0.2036 0.110 Uiso 1 1 calc R U
H13 H 0.5615 0.4645 0.1581 0.110 Uiso 1 1 calc R U
C9 C 0.1730(7) 0.6094(4) 0.19003(16) 0.0948(14) Uani 1 1 d . .
H11 H 0.0602 0.6422 0.1684 0.114 Uiso 1 1 calc R U
H12 H 0.2355 0.6806 0.2098 0.114 Uiso 1 1 calc R U
C10 C 0.1035(5) 0.5140(4) 0.23238(15) 0.0731(11) Uani 1 1 d . .
H9 H 0.0120 0.5547 0.2576 0.088 Uiso 1 1 calc R U
H10 H 0.0342 0.4451 0.2129 0.088 Uiso 1 1 calc R U
C11 C 0.7726(6) 0.8433(4) 0.46330(17) 0.0779(12) Uani 1 1 d . .
H1 H 0.8141 0.9161 0.4828 0.094 Uiso 1 1 calc R U
C12 C 0.5970(6) 0.7822(3) 0.47748(15) 0.0640(10) Uani 1 1 d . .
C13 C 0.4761(7) 0.8237(4) 0.52160(16) 0.0757(11) Uani 1 1 d . .
H2 H 0.5125 0.8954 0.5427 0.091 Uiso 1 1 calc R U
C14 C 0.3093(7) 0.7612(4) 0.53343(15) 0.0779(11) Uani 1 1 d . .
H3 H 0.2309 0.7903 0.5625 0.094 Uiso 1 1 calc R U
C15 C 0.2518(5) 0.6524(3) 0.50249(14) 0.0660(10) Uani 1 1 d . .
H4 H 0.1358 0.6100 0.5112 0.079 Uiso 1 1 calc R U
C16 C 0.3655(5) 0.6077(3) 0.45935(13) 0.0524(8) Uani 1 1 d . .
C17 C 0.5398(5) 0.6711(3) 0.44637(13) 0.0523(8) Uani 1 1 d . .
C18 C 0.3021(5) 0.4951(3) 0.42709(14) 0.0546(8) Uani 1 1 d . .

loop_
_atom_site_aniso_label
_atom_site_aniso_U_11
_atom_site_aniso_U_22
_atom_site_aniso_U_33
_atom_site_aniso_U_23
_atom_site_aniso_U_13
_atom_site_aniso_U_12
O1 0.147(3) 0.128(3) 0.129(3) 0.007(2) -0.032(2) -0.081(3)
O5 0.123(2) 0.118(2) 0.0698(17) 0.0262(16) 0.0332(18) 0.056(2)
O4 0.0690(16) 0.0919(19) 0.0732(17) -0.0017(14) 0.0189(14) -0.0239(15)
O2 0.080(2) 0.146(3) 0.136(3) 0.039(3) 0.008(2) -0.035(2)
O3 0.0571(15) 0.116(2) 0.0783(18) -0.0229(15) 0.0182(14) -0.0046(15)
N1 0.085(3) 0.119(4) 0.092(3) 0.038(3) -0.022(2) -0.030(3)
N2 0.0529(17) 0.0570(17) 0.0509(16) -0.0023(13) 0.0007(14) -0.0049(14)
N3 0.0484(16) 0.0557(16) 0.0551(16) -0.0032(14) 0.0076(14) -0.0036(14)
C1 0.061(3) 0.077(3) 0.077(3) 0.028(2) -0.018(2) -0.026(2)
C2 0.057(2) 0.085(3) 0.057(2) 0.016(2) -0.0061(19) -0.007(2)
C3 0.0435(19) 0.060(2) 0.056(2) 0.0127(17) -0.0057(17) -0.0094(17)
C4 0.044(2) 0.072(2) 0.057(2) 0.0077(19) 0.0001(18) -0.0051(19)
C5 0.078(3) 0.060(2) 0.059(2) -0.0010(18) 0.004(2) -0.0098(19)
C6 0.060(2) 0.068(2) 0.063(2) -0.0052(18) 0.0016(19) -0.0197(19)
C7 0.074(3) 0.066(2) 0.062(2) -0.0030(19) 0.011(2) 0.014(2)
C8 0.092(3) 0.103(3) 0.082(3) 0.019(2) 0.034(3) 0.035(3)
C9 0.105(3) 0.102(3) 0.079(3) 0.014(2) 0.026(3) 0.046(3)
C10 0.062(2) 0.094(3) 0.064(2) -0.008(2) 0.006(2) 0.015(2)
C11 0.088(3) 0.067(3) 0.077(3) 0.012(2) -0.025(3) -0.017(2)
C12 0.070(3) 0.060(2) 0.061(2) 0.0102(19) -0.014(2) -0.004(2)
C13 0.101(3) 0.067(3) 0.059(2) -0.0053(19) -0.007(2) 0.008(2)
C14 0.095(3) 0.079(3) 0.060(2) -0.002(2) 0.004(2) 0.015(3)
C15 0.067(2) 0.075(3) 0.056(2) 0.010(2) 0.004(2) 0.006(2)
C16 0.052(2) 0.059(2) 0.0469(18) 0.0056(16) 0.0010(17) 0.0018(18)
C17 0.054(2) 0.056(2) 0.0468(19) 0.0105(16) -0.0065(17) 0.0017(17)
C18 0.053(2) 0.061(2) 0.0502(19) 0.0079(17) 0.0044(17) -0.0039(19)

loop_
_atom_type_symbol
_atom_type_description
_atom_type_scat_dispersion_real
_atom_type_scat_dispersion_imag
_atom_type_scat_source
C C 0.0033 0.0016 'International Tables Vol C Tables 4.2.6.8 and 6.1.1.4'
H H 0.0000 0.0000 'International Tables Vol C Tables 4.2.6.8 and 6.1.1.4'
N N 0.0061 0.0033 'International Tables Vol C Tables 4.2.6.8 and 6.1.1.4'
O O 0.0106 0.0060 'International Tables Vol C Tables 4.2.6.8 and 6.1.1.4'

loop_
_geom_angle_atom_site_label_1
_geom_angle_atom_site_label_2
_geom_angle_atom_site_label_3
_geom_angle
C8 O5 C9 109.8(3)
O1 N1 O2 125.3(5)
O1 N1 C1 118.5(5)
O2 N1 C1 116.2(5)
C18 N2 C4 123.9(3)
C18 N2 C5 117.7(3)
C4 N2 C5 118.4(3)
C6 N3 C7 112.3(3)
C6 N3 C10 110.5(3)
C7 N3 C10 108.3(3)
C11 C1 C2 123.8(4)
C11 C1 N1 118.7(4)
C2 C1 N1 117.5(4)
C3 C2 C1 117.9(4)
C3 C2 H17 121.0
C1 C2 H17 121.0
C2 C3 C17 120.1(3)
C2 C3 C4 118.6(3)
C17 C3 C4 121.3(3)
O3 C4 N2 120.5(3)
O3 C4 C3 123.0(3)
N2 C4 C3 116.4(3)
N2 C5 C6 112.4(3)
N2 C5 H5 109.1
C6 C5 H5 109.1
N2 C5 H6 109.1
C6 C5 H6 109.1
H5 C5 H6 107.9
N3 C6 C5 113.5(3)
N3 C6 H8 108.9
C5 C6 H8 108.9
N3 C6 H7 108.9
C5 C6 H7 108.9
H8 C6 H7 107.7
N3 C7 C8 109.9(3)
N3 C7 H16 109.7
C8 C7 H16 109.7
N3 C7 H15 109.7
C8 C7 H15 109.7
H16 C7 H15 108.2
O5 C8 C7 112.1(3)
O5 C8 H14 109.2
C7 C8 H14 109.2
O5 C8 H13 109.2
C7 C8 H13 109.2
H14 C8 H13 107.9
O5 C9 C10 111.4(3)
O5 C9 H11 109.4
C10 C9 H11 109.4
O5 C9 H12 109.4
C10 C9 H12 109.3
H11 C9 H12 108.0
N3 C10 C9 110.4(3)
N3 C10 H9 109.6
C9 C10 H9 109.6
N3 C10 H10 109.6
C9 C10 H10 109.6
H9 C10 H10 108.1
C1 C11 C12 119.6(4)
C1 C11 H1 120.2
C12 C11 H1 120.2
C11 C12 C13 123.3(4)
C11 C12 C17 118.1(4)
C13 C12 C17 118.6(4)
C14 C13 C12 120.8(4)
C14 C13 H2 119.6
C12 C13 H2 119.6
C13 C14 C15 120.7(4)
C13 C14 H3 119.6
C15 C14 H3 119.6
C16 C15 C14 120.6(4)
C16 C15 H4 119.7
C14 C15 H4 119.7
C15 C16 C17 119.6(3)
C15 C16 C18 119.9(3)
C17 C16 C18 120.4(3)
C16 C17 C3 119.9(3)
C16 C17 C12 119.6(3)
C3 C17 C12 120.5(3)
O4 C18 N2 118.7(3)
O4 C18 C16 123.2(3)
N2 C18 C16 118.0(3)

loop_
_geom_bond_atom_site_label_1
_geom_bond_atom_site_label_2
_geom_bond_distance
O1 N1 1.225(5)
O5 C8 1.406(5)
O5 C9 1.412(4)
O4 C18 1.223(4)
O2 N1 1.229(5)
O3 C4 1.210(4)
N1 C1 1.483(5)
N2 C18 1.396(4)
N2 C4 1.399(4)
N2 C5 1.467(4)
N3 C6 1.453(4)
N3 C7 1.453(4)
N3 C10 1.458(4)
C1 C11 1.354(5)
C1 C2 1.396(5)
C2 C3 1.378(4)
C2 H17 0.9300
C3 C17 1.407(4)
C3 C4 1.471(4)
C5 C6 1.505(4)
C5 H5 0.9700
C5 H6 0.9700
C6 H8 0.9700
C6 H7 0.9700
C7 C8 1.495(5)
C7 H16 0.9700
C7 H15 0.9700
C8 H14 0.9700
C8 H13 0.9700
C9 C10 1.498(5)
C9 H11 0.9700
C9 H12 0.9700
C10 H9 0.9700
C10 H10 0.9700
C11 C12 1.399(5)
C11 H1 0.9300
C12 C13 1.411(5)
C12 C17 1.423(4)
C13 C14 1.340(5)
C13 H2 0.9300
C14 C15 1.403(5)
C14 H3 0.9300
C15 C16 1.375(4)
C15 H4 0.9300
C16 C17 1.395(4)
C16 C18 1.462(4)

loop_
_geom_hbond_atom_site_label_D
_geom_hbond_atom_site_label_H
_geom_hbond_atom_site_label_A
_geom_hbond_distance_DH
_geom_hbond_distance_HA
_geom_hbond_distance_DA
_geom_hbond_angle_DHA
_geom_hbond_site_symmetry_A
C11 H1 O1 0.93 2.47 3.323(5) 152.3 3_776
C8 H13 O2 0.97 2.53 3.439(5) 155.0 2_745
C7 H15 O3 0.97 2.56 3.270(4) 130.1 .
C11 H1 O1 0.93 2.47 3.323(5) 152.3 3_776

loop_
_geom_torsion_atom_site_label_1
_geom_torsion_atom_site_label_2
_geom_torsion_atom_site_label_3
_geom_torsion_atom_site_label_4
_geom_torsion
O1 N1 C1 C11 -4.9(5)
O2 N1 C1 C11 175.1(4)
O1 N1 C1 C2 174.4(4)
O2 N1 C1 C2 -5.6(5)
C11 C1 C2 C3 1.1(5)
N1 C1 C2 C3 -178.2(3)
C1 C2 C3 C17 -0.4(4)
C1 C2 C3 C4 179.3(3)
C18 N2 C4 O3 176.3(3)
C5 N2 C4 O3 -2.7(5)
C18 N2 C4 C3 -2.5(4)
C5 N2 C4 C3 178.5(3)
C2 C3 C4 O3 3.2(5)
C17 C3 C4 O3 -177.2(3)
C2 C3 C4 N2 -178.0(3)
C17 C3 C4 N2 1.6(4)
C18 N2 C5 C6 80.0(3)
C4 N2 C5 C6 -101.0(3)
C7 N3 C6 C5 73.9(3)
C10 N3 C6 C5 -165.2(3)
N2 C5 C6 N3 60.1(4)
C6 N3 C7 C8 179.4(3)
C10 N3 C7 C8 57.2(4)
C9 O5 C8 C7 57.9(5)
N3 C7 C8 O5 -58.8(4)
C8 O5 C9 C10 -57.5(5)
C6 N3 C10 C9 179.2(3)
C7 N3 C10 C9 -57.5(4)
O5 C9 C10 N3 58.5(4)
C2 C1 C11 C12 -0.9(6)
N1 C1 C11 C12 178.4(3)
C1 C11 C12 C13 178.8(3)
C1 C11 C12 C17 -0.1(5)
C11 C12 C13 C14 -179.8(3)
C17 C12 C13 C14 -1.0(5)
C12 C13 C14 C15 0.5(6)
C13 C14 C15 C16 -0.1(5)
C14 C15 C16 C17 0.2(5)
C14 C15 C16 C18 -179.3(3)
C15 C16 C17 C3 178.6(3)
C18 C16 C17 C3 -2.0(4)
C15 C16 C17 C12 -0.7(4)
C18 C16 C17 C12 178.7(3)
C2 C3 C17 C16 -179.8(3)
C4 C3 C17 C16 0.6(4)
C2 C3 C17 C12 -0.5(4)
C4 C3 C17 C12 179.9(3)
C11 C12 C17 C16 -180.0(3)
C13 C12 C17 C16 1.1(4)
C11 C12 C17 C3 0.7(4)
C13 C12 C17 C3 -178.2(3)
C4 N2 C18 O4 -178.7(3)
C5 N2 C18 O4 0.3(4)
C4 N2 C18 C16 1.2(4)
C5 N2 C18 C16 -179.8(3)
C15 C16 C18 O4 0.5(5)
C17 C16 C18 O4 -179.0(3)
C15 C16 C18 N2 -179.4(3)
C17 C16 C18 N2 1.1(4)
